data_7059058
loop_
_publ_author_name
'Khan, Tanveer A.'
'Bhar, Kishalay'
'Thirumoorthi, Ramalingam'
'Roy, Tapta Kanchan'
'Sharma, Anuj K.'

_publ_section_title
;
 Design, synthesis, characterization and evaluation of the anticancer
 activity of water-soluble half-sandwich ruthenium(ii) arene halido
 complexes
;
_journal_issue 1
_journal_name_full 'New Journal of Chemistry'
_journal_page_first 239
_journal_page_last 257
_journal_paper_doi 10.1039/C9NJ03663F
_journal_volume 44
_journal_year 2020
_chemical_formula_sum 'C115 H138 Cl18 N12 Ru4'
_chemical_formula_weight 2730.75
_space_group_crystal_system triclinic
_space_group_IT_number 2
_space_group_name_Hall '-P 1'
_space_group_name_H-M_alt 'P -1'
_atom_sites_solution_hydrogens mixed
_audit_creation_method SHELXL-2016/4
_audit_update_record
;
2019-06-03 deposited with the CCDC.	2019-11-18 downloaded from the CCDC.
;
_cell_angle_alpha 78.665(5)
_cell_angle_beta 75.648(5)
_cell_angle_gamma 68.751(5)
_cell_formula_units_Z 1
_cell_length_a 11.511(5)
_cell_length_b 12.353(5)
_cell_length_c 22.155(5)
_cell_measurement_reflns_used 9308
_cell_measurement_temperature 293(2)
_cell_measurement_theta_max 28.42
_cell_measurement_theta_min 3.76
_cell_volume 2824.6(18)
_computing_cell_refinement 'Bruker SAINT'
_computing_data_collection 'Bruker APEX2'
_computing_data_reduction 'Bruker SAINT'
_computing_molecular_graphics 'Bruker SHELXTL'
_computing_publication_material 'Bruker SHELXTL'
_computing_structure_refinement 'SHELXL-2016/4 (Sheldrick, 2016)'
_computing_structure_solution 'SHELXS-97 (Sheldrick 2008)'
_diffrn_ambient_temperature 293(2)
_diffrn_measured_fraction_theta_full 0.986
_diffrn_measured_fraction_theta_max 0.986
_diffrn_measurement_device_type 'Bruker APEX-II CCD'
_diffrn_measurement_method '\f and \w scans'
_diffrn_radiation_type MoK\a
_diffrn_radiation_wavelength 0.71069
_diffrn_reflns_av_R_equivalents 0.0389
_diffrn_reflns_av_unetI/netI 0.0390
_diffrn_reflns_Laue_measured_fraction_full 0.986
_diffrn_reflns_Laue_measured_fraction_max 0.986
_diffrn_reflns_limit_h_max 13
_diffrn_reflns_limit_h_min -13
_diffrn_reflns_limit_k_max 14
_diffrn_reflns_limit_k_min -14
_diffrn_reflns_limit_l_max 26
_diffrn_reflns_limit_l_min -26
_diffrn_reflns_number 30633
_diffrn_reflns_point_group_measured_fraction_full 0.986
_diffrn_reflns_point_group_measured_fraction_max 0.986
_diffrn_reflns_theta_full 24.998
_diffrn_reflns_theta_max 24.998
_diffrn_reflns_theta_min 0.955
_exptl_absorpt_coefficient_mu 1.006
_exptl_crystal_colour red
_exptl_crystal_density_diffrn 1.605
_exptl_crystal_description needle
_exptl_crystal_F_000 1394
_exptl_crystal_size_max 0.250
_exptl_crystal_size_mid 0.200
_exptl_crystal_size_min 0.130
_refine_diff_density_max 1.879
_refine_diff_density_min -2.261
_refine_diff_density_rms 0.393
_refine_ls_extinction_method none
_refine_ls_goodness_of_fit_ref 1.144
_refine_ls_hydrogen_treatment mixed
_refine_ls_matrix_type full
_refine_ls_number_parameters 673
_refine_ls_number_reflns 9825
_refine_ls_number_restraints 0
_refine_ls_restrained_S_all 1.144
_refine_ls_R_factor_all 0.0778
_refine_ls_R_factor_gt 0.0604
_refine_ls_shift/su_max 0.001
_refine_ls_shift/su_mean 0.000
_refine_ls_structure_factor_coef Fsqd
_refine_ls_weighting_details 'w=1/[\s^2^(Fo^2^)+(0.1418P)^2^+10.4444P] where P=(Fo^2^+2Fc^2^)/3'
_refine_ls_weighting_scheme calc
_refine_ls_wR_factor_gt 0.1814
_refine_ls_wR_factor_ref 0.2239
_reflns_Friedel_coverage 0.000
_reflns_number_gt 8664
_reflns_number_total 9825
_reflns_threshold_expression 'I > 2\s(I)'
_cod_data_source_file c9nj03663f2.cif
_cod_data_source_block shelx
_cod_depositor_comments
;Adding full bibliography for 7059058.cif.

 Adding full bibliography for 7059058.cif.
;
_cod_database_code 7059058
_shelx_shelxl_version_number 2016/4
_shelx_space_group_comment
;
The symmetry employed for this shelxl refinement is uniquely defined
by the following loop, which should always be used as a source of
symmetry information in preference to the above space-group names.
They are only intended as comments.
;
_shelx_estimated_absorpt_t_min 0.787
_shelx_estimated_absorpt_t_max 0.880

loop_
_space_group_symop_operation_xyz
'x, y, z'
'-x, -y, -z'

loop_
_atom_site_label
_atom_site_type_symbol
_atom_site_fract_x
_atom_site_fract_y
_atom_site_fract_z
_atom_site_U_iso_or_equiv
_atom_site_adp_type
_atom_site_occupancy
_atom_site_site_symmetry_order
_atom_site_calc_flag
_atom_site_refinement_flags_posn
_atom_site_refinement_flags_adp
_atom_site_refinement_flags_occupancy
_atom_site_disorder_assembly
_atom_site_disorder_group
C1 C 0.4225(7) 0.1556(7) 0.8393(4) 0.0399(18) Uani 1 1 d . . . . .
C2 C 0.5391(7) 0.1361(6) 0.7952(3) 0.0281(14) Uani 1 1 d . . . . .
H2 H 0.596375 0.060608 0.792719 0.034 Uiso 1 1 calc R U . . .
C3 C 0.5682(8) 0.2300(6) 0.7556(3) 0.0371(17) Uani 1 1 d . . . . .
H3 H 0.643651 0.215756 0.726115 0.045 Uiso 1 1 calc R U . . .
C4 C 0.4833(13) 0.3474(7) 0.7597(5) 0.068(4) Uani 1 1 d . . . . .
C5 C 0.3677(10) 0.3619(9) 0.8069(5) 0.069(4) Uani 1 1 d . . . . .
H5 H 0.310583 0.436940 0.811530 0.083 Uiso 1 1 calc R U . . .
C6 C 0.3396(8) 0.2697(8) 0.8446(5) 0.052(2) Uani 1 1 d . . . . .
H6 H 0.264358 0.283121 0.874161 0.063 Uiso 1 1 calc R U . . .
C7 C 0.3935(10) 0.0529(10) 0.8827(5) 0.063(3) Uani 1 1 d . . . . .
H7A H 0.460431 -0.018378 0.872379 0.094 Uiso 1 1 calc R U . . .
H7B H 0.387343 0.062908 0.925406 0.094 Uiso 1 1 calc R U . . .
H7C H 0.314517 0.049437 0.877690 0.094 Uiso 1 1 calc R U . . .
C8 C 0.560(3) 0.4427(17) 0.7090(10) 0.039(4) Uiso 0.42 1 d . . P A 1
C8A C 0.4857(15) 0.4566(12) 0.7230(6) 0.038(3) Uiso 0.58 1 d . . P A 2
C9 C 0.469(3) 0.497(2) 0.6605(12) 0.055(5) Uiso 0.4 1 d . . P A 1
C9A C 0.3989(17) 0.4934(14) 0.6736(8) 0.055(4) Uiso 0.6 1 d . . P A 2
C10 C 0.701(2) 0.395(2) 0.6801(10) 0.051(5) Uiso 0.43 1 d . . P A 1
C10A C 0.624(2) 0.4398(15) 0.6944(8) 0.051(4) Uiso 0.57 1 d . . P A 2
C11 C 0.6260(6) 0.4420(5) 0.8815(3) 0.0207(12) Uani 1 1 d . . . . .
C12 C 0.6356(6) 0.5421(5) 0.8991(3) 0.0200(12) Uani 1 1 d . . . . .
H12 H 0.713130 0.554959 0.890663 0.024 Uiso 1 1 calc R U . . .
C13 C 0.5277(6) 0.6193(5) 0.9290(3) 0.0220(12) Uani 1 1 d . . . . .
H13 H 0.530384 0.687782 0.939217 0.026 Uiso 1 1 calc R U . . .
C14 C 0.4114(6) 0.5950(5) 0.9445(3) 0.0198(12) Uani 1 1 d . . . . .
C15 C 0.3002(6) 0.6678(5) 0.9789(3) 0.0219(12) Uani 1 1 d . . . . .
H15 H 0.299847 0.737244 0.989315 0.026 Uiso 1 1 calc R U . . .
C16 C 0.1931(6) 0.6374(5) 0.9971(3) 0.0231(13) Uani 1 1 d . . . . .
H16 H 0.120268 0.686089 1.019999 0.028 Uiso 1 1 calc R U . . .
C17 C 0.1918(6) 0.5324(5) 0.9814(3) 0.0245(13) Uani 1 1 d . . . . .
H17 H 0.118705 0.511606 0.994914 0.029 Uiso 1 1 calc R U . . .
C18 C 0.2975(6) 0.4607(5) 0.9464(3) 0.0233(12) Uani 1 1 d . . . . .
H18 H 0.295218 0.392212 0.936009 0.028 Uiso 1 1 calc R U . . .
C19 C 0.4092(6) 0.4902(5) 0.9263(3) 0.0200(12) Uani 1 1 d . . . . .
C20 C 0.7347(6) 0.3524(5) 0.8537(3) 0.0207(12) Uani 1 1 d . . . . .
C21 C 0.8362(6) 0.1870(6) 0.8155(3) 0.0261(13) Uani 1 1 d . . . . .
C22 C 0.9257(6) 0.2389(5) 0.8174(3) 0.0268(13) Uani 1 1 d . . . . .
C23 C 1.0565(7) 0.1848(6) 0.7992(4) 0.0374(16) Uani 1 1 d . . . . .
H23 H 1.115048 0.219418 0.800811 0.045 Uiso 1 1 calc R U . . .
C24 C 1.0938(7) 0.0756(7) 0.7783(4) 0.0445(19) Uani 1 1 d . . . . .
H24 H 1.180000 0.035482 0.766470 0.053 Uiso 1 1 calc R U . . .
C25 C 1.0065(8) 0.0244(7) 0.7747(4) 0.0428(19) Uani 1 1 d . . . . .
H25 H 1.035822 -0.047710 0.759484 0.051 Uiso 1 1 calc R U . . .
C26 C 0.8758(7) 0.0787(6) 0.7933(3) 0.0314(15) Uani 1 1 d . . . . .
H26 H 0.817777 0.044103 0.791051 0.038 Uiso 1 1 calc R U . . .
C27 C 0.7357(8) 0.6951(8) 0.7208(4) 0.045(2) Uani 1 1 d . . . . .
C28 C 0.8429(8) 0.6309(7) 0.7490(4) 0.043(2) Uani 1 1 d . . . . .
H28 H 0.839086 0.635883 0.790834 0.052 Uiso 1 1 calc R U . . .
C29 C 0.9557(10) 0.5592(7) 0.7138(4) 0.053(2) Uani 1 1 d . . . . .
H29 H 1.024178 0.517495 0.733508 0.064 Uiso 1 1 calc R U . . .
C30 C 0.9679(13) 0.5489(8) 0.6502(5) 0.069(3) Uani 1 1 d . . . . .
C31 C 0.8569(14) 0.6157(9) 0.6231(5) 0.070(4) Uani 1 1 d . . . . .
H31 H 0.860994 0.611978 0.581075 0.084 Uiso 1 1 calc R U . . .
C32 C 0.7440(10) 0.6855(8) 0.6569(4) 0.050(2) Uani 1 1 d . . . . .
H32 H 0.674529 0.725389 0.637604 0.060 Uiso 1 1 calc R U . . .
C33 C 0.6187(8) 0.7746(10) 0.7563(4) 0.066(3) Uani 1 1 d . . . . .
H33A H 0.556729 0.810347 0.729992 0.098 Uiso 1 1 calc R U . . .
H33B H 0.584915 0.730584 0.792659 0.098 Uiso 1 1 calc R U . . .
H33C H 0.639154 0.834278 0.769250 0.098 Uiso 1 1 calc R U . . .
C34 C 1.1114(16) 0.4681(14) 0.6144(8) 0.062(4) Uiso 0.66 1 d . . P B 1
C34A C 1.038(3) 0.478(3) 0.6070(15) 0.063(7) Uiso 0.34 1 d . . P B 2
C35B C 1.099(3) 0.349(2) 0.6208(13) 0.103(7) Uiso 0.6 1 d . . P B 1
C35A C 1.002(4) 0.376(3) 0.5993(18) 0.099(11) Uiso 0.4 1 d . . P B 2
C36 C 1.094(4) 0.499(3) 0.5300(15) 0.28(2) Uani 1 1 d . . . . .
C37 C 1.1092(6) 0.8061(5) 0.5685(3) 0.0223(12) Uani 1 1 d . . . . .
C38 C 1.1854(6) 0.8367(6) 0.5126(3) 0.0263(13) Uani 1 1 d . . . . .
H38 H 1.266770 0.835625 0.512210 0.032 Uiso 1 1 calc R U . . .
C39 C 1.1386(6) 0.8678(6) 0.4594(3) 0.0265(13) Uani 1 1 d . . . . .
H39 H 1.188974 0.884805 0.421401 0.032 Uiso 1 1 calc R U . . .
C40 C 1.0120(6) 0.8743(5) 0.4616(3) 0.0240(13) Uani 1 1 d . . . . .
C41 C 0.9560(7) 0.9132(6) 0.4075(3) 0.0277(14) Uani 1 1 d . . . . .
H41 H 1.004091 0.930783 0.368829 0.033 Uiso 1 1 calc R U . . .
C42 C 0.8324(7) 0.9247(6) 0.4121(3) 0.0306(14) Uani 1 1 d . . . . .
H42 H 0.796650 0.949603 0.376334 0.037 Uiso 1 1 calc R U . . .
C43 C 0.7576(7) 0.8997(6) 0.4701(3) 0.0296(14) Uani 1 1 d . . . . .
H43 H 0.672331 0.910626 0.472616 0.036 Uiso 1 1 calc R U . . .
C44 C 0.8095(6) 0.8592(6) 0.5228(3) 0.0263(13) Uani 1 1 d . . . . .
H44 H 0.759781 0.841522 0.560846 0.032 Uiso 1 1 calc R U . . .
C45 C 0.9379(6) 0.8444(5) 0.5196(3) 0.0203(12) Uani 1 1 d . . . . .
C46 C 1.1481(6) 0.7791(5) 0.6280(3) 0.0224(12) Uani 1 1 d . . . . .
C47 C 1.2390(6) 0.7648(6) 0.7057(3) 0.0271(13) Uani 1 1 d . . . . .
C48 C 1.3169(7) 0.7692(7) 0.7443(3) 0.0365(16) Uani 1 1 d . . . . .
H48 H 1.390992 0.787775 0.728266 0.044 Uiso 1 1 calc R U . . .
C49 C 1.2755(7) 0.7439(7) 0.8077(3) 0.0382(17) Uani 1 1 d . . . . .
H49 H 1.322321 0.746759 0.835731 0.046 Uiso 1 1 calc R U . . .
C50 C 1.1657(8) 0.7143(6) 0.8311(3) 0.0372(17) Uani 1 1 d . . . . .
H50 H 1.142756 0.696530 0.874235 0.045 Uiso 1 1 calc R U . . .
C51 C 1.0898(7) 0.7102(5) 0.7932(3) 0.0290(14) Uani 1 1 d . . . . .
H51 H 1.016550 0.690297 0.809411 0.035 Uiso 1 1 calc R U . . .
C52 C 1.1290(6) 0.7378(5) 0.7284(3) 0.0225(12) Uani 1 1 d . . . . .
C53 C 1.5200(7) 1.0694(7) 0.6225(4) 0.0440(19) Uani 1 1 d . . . . .
H53A H 1.599674 1.016754 0.633534 0.053 Uiso 1 1 calc R U . . .
H53B H 1.505891 1.041799 0.587740 0.053 Uiso 1 1 calc R U . . .
C54 C 0.7448(8) 0.8633(8) 0.9497(4) 0.052(2) Uani 1 1 d . . . . .
H54A H 0.663713 0.869494 0.977656 0.063 Uiso 1 1 calc R U . . .
H54B H 0.755410 0.939452 0.942603 0.063 Uiso 1 1 calc R U . . .
C55 C 1.0579(16) -0.0198(14) 0.9559(9) 0.049(4) Uani 0.5 1 d . . P . .
H55A H 1.105001 0.027567 0.927902 0.059 Uiso 0.5 1 calc R U P C 1
H55B H 1.078211 -0.090919 0.937401 0.059 Uiso 0.5 1 calc R U P C 1
C56 C 0.7929(11) 0.4496(7) 0.5338(4) 0.056(2) Uani 1 1 d . . . . .
C57 C 0.6786(12) 0.4400(11) 0.5162(6) 0.062(3) Uiso 0.8 1 d . . P D 1
C57A C 0.658(5) 0.560(5) 0.519(3) 0.064(13) Uiso 0.2 1 d . . P D 2
C58 C 0.5757(8) 0.4571(9) 0.4936(3) 0.048(2) Uani 1 1 d . . . . .
N1 N 0.5168(5) 0.4187(4) 0.8921(2) 0.0191(10) Uani 1 1 d . . . . .
N2 N 0.7168(5) 0.2608(4) 0.8386(2) 0.0225(11) Uani 1 1 d . . . . .
N3 N 0.8576(5) 0.3438(5) 0.8410(2) 0.0237(11) Uani 1 1 d . . . . .
N4 N 0.9918(5) 0.8054(4) 0.5725(2) 0.0204(10) Uani 1 1 d . . . . .
N5 N 1.0729(5) 0.7480(4) 0.6786(2) 0.0216(10) Uani 1 1 d . . . . .
N6 N 1.2508(5) 0.7891(5) 0.6417(2) 0.0264(11) Uani 1 1 d . . . . .
CL1 Cl 0.55410(14) 0.16350(12) 0.95310(7) 0.0248(3) Uani 1 1 d . . . . .
CL2 Cl 0.80787(13) 0.93347(13) 0.68564(6) 0.0227(3) Uani 1 1 d . . . . .
CL3 Cl 1.01621(15) 0.46304(13) 0.86974(7) 0.0282(3) Uani 1 1 d . . . . .
CL4 Cl 1.49346(16) 0.82807(16) 0.57083(9) 0.0385(4) Uani 1 1 d . . . . .
CL5 Cl 0.7418(3) 0.8264(2) 0.87908(14) 0.0689(7) Uani 1 1 d . . . . .
CL6 Cl 0.8662(2) 0.76225(19) 0.98610(13) 0.0572(6) Uani 1 1 d . . . . .
CL7 Cl 1.3941(2) 1.0695(2) 0.68776(11) 0.0556(6) Uani 1 1 d . . . . .
CL8 Cl 1.5285(2) 1.2110(2) 0.59990(10) 0.0520(5) Uani 1 1 d . . . . .
CL9 Cl 0.8864(5) 0.0610(3) 0.9624(2) 0.0554(9) Uiso 0.6 1 d . . P E 1
CL9A Cl 0.9452(7) 0.0620(5) 0.9537(3) 0.0543(13) Uiso 0.4 1 d . . P E 2
RU1 Ru 0.52995(5) 0.26747(4) 0.85145(2) 0.02312(18) Uani 1 1 d . . . . .
RU2 Ru 0.90798(5) 0.73464(4) 0.66347(2) 0.02299(18) Uani 1 1 d . . . . .
H3S H 0.895(8) 0.384(8) 0.843(4) 0.04(2) Uiso 1 1 d . . . . .

loop_
_atom_site_aniso_label
_atom_site_aniso_U_11
_atom_site_aniso_U_22
_atom_site_aniso_U_33
_atom_site_aniso_U_23
_atom_site_aniso_U_13
_atom_site_aniso_U_12
C1 0.035(4) 0.058(5) 0.044(4) -0.029(4) -0.005(3) -0.025(4)
C2 0.036(4) 0.024(3) 0.029(3) -0.012(3) -0.010(3) -0.008(3)
C3 0.069(5) 0.037(4) 0.022(3) -0.006(3) -0.022(3) -0.026(4)
C4 0.145(11) 0.023(4) 0.057(6) 0.001(4) -0.076(7) -0.018(5)
C5 0.079(7) 0.055(6) 0.076(7) -0.047(5) -0.068(6) 0.030(5)
C6 0.033(4) 0.056(5) 0.081(7) -0.042(5) -0.030(4) 0.000(4)
C7 0.072(6) 0.090(7) 0.057(6) -0.034(5) 0.004(5) -0.059(6)
C11 0.032(3) 0.017(3) 0.013(3) 0.002(2) -0.009(2) -0.006(2)
C12 0.031(3) 0.020(3) 0.011(3) 0.003(2) -0.006(2) -0.013(2)
C13 0.039(3) 0.016(3) 0.014(3) 0.004(2) -0.010(2) -0.012(3)
C14 0.031(3) 0.017(3) 0.012(3) 0.003(2) -0.010(2) -0.007(2)
C15 0.029(3) 0.017(3) 0.018(3) -0.001(2) -0.011(2) -0.002(2)
C16 0.030(3) 0.021(3) 0.018(3) -0.004(2) -0.010(2) -0.001(2)
C17 0.027(3) 0.029(3) 0.021(3) -0.003(2) -0.011(2) -0.008(3)
C18 0.031(3) 0.020(3) 0.023(3) -0.003(2) -0.014(3) -0.008(2)
C19 0.031(3) 0.016(3) 0.012(3) 0.000(2) -0.011(2) -0.003(2)
C20 0.029(3) 0.020(3) 0.014(3) -0.002(2) -0.006(2) -0.009(2)
C21 0.030(3) 0.026(3) 0.018(3) -0.006(2) 0.005(2) -0.008(3)
C22 0.034(3) 0.025(3) 0.017(3) -0.003(2) 0.003(3) -0.009(3)
C23 0.034(4) 0.039(4) 0.038(4) -0.011(3) 0.007(3) -0.016(3)
C24 0.032(4) 0.040(4) 0.049(5) -0.012(3) 0.017(3) -0.008(3)
C25 0.050(5) 0.032(4) 0.040(4) -0.015(3) 0.012(3) -0.013(3)
C26 0.040(4) 0.031(3) 0.025(3) -0.008(3) 0.000(3) -0.016(3)
C27 0.052(5) 0.068(5) 0.036(4) 0.035(4) -0.028(4) -0.053(4)
C28 0.061(5) 0.053(5) 0.037(4) 0.025(4) -0.032(4) -0.046(4)
C29 0.078(6) 0.027(4) 0.066(6) 0.025(4) -0.042(5) -0.030(4)
C30 0.130(10) 0.031(4) 0.066(6) 0.006(4) -0.040(6) -0.040(5)
C31 0.151(12) 0.053(6) 0.048(5) 0.006(4) -0.042(7) -0.074(7)
C32 0.078(6) 0.066(6) 0.038(4) 0.029(4) -0.039(5) -0.061(5)
C33 0.042(5) 0.115(9) 0.046(5) 0.030(5) -0.010(4) -0.053(6)
C36 0.45(7) 0.17(3) 0.16(3) -0.01(2) -0.06(3) -0.03(4)
C37 0.026(3) 0.024(3) 0.016(3) -0.003(2) -0.005(2) -0.007(2)
C38 0.026(3) 0.030(3) 0.023(3) -0.006(2) -0.004(2) -0.007(3)
C39 0.034(3) 0.032(3) 0.015(3) -0.006(2) 0.001(2) -0.015(3)
C40 0.034(3) 0.023(3) 0.016(3) -0.005(2) -0.001(2) -0.012(3)
C41 0.044(4) 0.030(3) 0.012(3) 0.000(2) -0.006(3) -0.016(3)
C42 0.045(4) 0.034(4) 0.018(3) 0.001(3) -0.016(3) -0.014(3)
C43 0.034(3) 0.029(3) 0.028(3) -0.001(3) -0.011(3) -0.011(3)
C44 0.032(3) 0.031(3) 0.018(3) -0.002(2) -0.007(3) -0.012(3)
C45 0.026(3) 0.023(3) 0.014(3) -0.001(2) -0.006(2) -0.010(2)
C46 0.021(3) 0.023(3) 0.020(3) -0.004(2) -0.004(2) -0.003(2)
C47 0.032(3) 0.029(3) 0.021(3) 0.004(2) -0.014(3) -0.009(3)
C48 0.029(3) 0.046(4) 0.038(4) 0.008(3) -0.020(3) -0.013(3)
C49 0.045(4) 0.047(4) 0.030(4) 0.007(3) -0.027(3) -0.016(3)
C50 0.060(5) 0.040(4) 0.020(3) 0.009(3) -0.024(3) -0.023(4)
C51 0.043(4) 0.025(3) 0.020(3) 0.006(2) -0.011(3) -0.015(3)
C52 0.028(3) 0.019(3) 0.019(3) 0.001(2) -0.011(2) -0.004(2)
C53 0.025(3) 0.053(5) 0.060(5) -0.025(4) -0.004(3) -0.014(3)
C54 0.048(5) 0.048(5) 0.051(5) -0.001(4) -0.012(4) -0.004(4)
C55 0.054(10) 0.031(8) 0.069(11) 0.020(7) -0.045(9) -0.014(7)
C56 0.105(8) 0.033(4) 0.030(4) -0.013(3) -0.003(4) -0.026(5)
C58 0.049(5) 0.090(6) 0.017(3) 0.017(4) -0.017(3) -0.041(5)
N1 0.028(3) 0.016(2) 0.015(2) 0.0017(18) -0.011(2) -0.005(2)
N2 0.029(3) 0.022(3) 0.018(3) -0.006(2) -0.005(2) -0.008(2)
N3 0.032(3) 0.024(3) 0.019(3) -0.001(2) -0.004(2) -0.014(2)
N4 0.025(3) 0.021(2) 0.014(2) -0.0017(18) -0.0030(19) -0.007(2)
N5 0.026(3) 0.024(3) 0.014(2) 0.0010(19) -0.006(2) -0.008(2)
N6 0.022(3) 0.034(3) 0.020(3) -0.002(2) -0.005(2) -0.006(2)
CL1 0.0293(8) 0.0186(7) 0.0276(8) -0.0024(6) -0.0074(6) -0.0080(6)
CL2 0.0217(7) 0.0314(8) 0.0165(7) -0.0027(5) -0.0013(5) -0.0123(6)
CL3 0.0287(8) 0.0309(8) 0.0271(8) 0.0019(6) -0.0059(6) -0.0147(6)
CL4 0.0264(8) 0.0467(10) 0.0495(11) -0.0068(8) -0.0078(7) -0.0195(7)
CL5 0.0719(16) 0.0626(15) 0.0749(17) -0.0217(12) -0.0235(13) -0.0126(12)
CL6 0.0381(10) 0.0432(11) 0.0860(17) 0.0063(10) -0.0223(11) -0.0088(9)
CL7 0.0459(11) 0.0798(16) 0.0529(13) -0.0059(11) -0.0067(9) -0.0375(11)
CL8 0.0455(11) 0.0567(12) 0.0490(12) -0.0164(9) 0.0118(9) -0.0199(9)
RU1 0.0302(3) 0.0188(3) 0.0245(3) -0.0084(2) -0.0136(2) -0.0044(2)
RU2 0.0351(3) 0.0243(3) 0.0169(3) 0.00588(19) -0.0118(2) -0.0182(2)

loop_
_atom_type_symbol
_atom_type_description
_atom_type_scat_dispersion_real
_atom_type_scat_dispersion_imag
_atom_type_scat_source
C C 0.0033 0.0016 'International Tables Vol C Tables 4.2.6.8 and 6.1.1.4'
H H 0.0000 0.0000 'International Tables Vol C Tables 4.2.6.8 and 6.1.1.4'
N N 0.0061 0.0033 'International Tables Vol C Tables 4.2.6.8 and 6.1.1.4'
Cl Cl 0.1484 0.1585 'International Tables Vol C Tables 4.2.6.8 and 6.1.1.4'
Ru Ru -1.2594 0.8363 'International Tables Vol C Tables 4.2.6.8 and 6.1.1.4'

loop_
_geom_angle_atom_site_label_1
_geom_angle_atom_site_label_2
_geom_angle_atom_site_label_3
_geom_angle
_geom_angle_site_symmetry_1
_geom_angle_site_symmetry_3
C6 C1 C2 119.3(8) . .
C6 C1 C7 120.9(8) . .
C2 C1 C7 119.7(8) . .
C6 C1 RU1 70.8(4) . .
C2 C1 RU1 69.1(4) . .
C7 C1 RU1 129.5(6) . .
C3 C2 C1 120.4(7) . .
C3 C2 RU1 70.3(4) . .
C1 C2 RU1 73.6(4) . .
C2 C3 C4 120.9(9) . .
C2 C3 RU1 72.2(4) . .
C4 C3 RU1 71.4(4) . .
C3 C4 C8A 132.2(13) . .
C3 C4 C5 116.0(9) . .
C8Ab C4 C5 111.7(10) . .
C3 C4 C8 107.9(12) . .
C5 C4 C8 135.7(10) . .
C3 C4 RU1 70.2(4) . .
C8Ab C4 RU1 132.4(7) . .
C5 C4 RU1 70.1(5) . .
C8a C4 RU1 122.3(9) . .
C6 C5 C4 122.6(8) . .
C6 C5 RU1 74.1(5) . .
C4 C5 RU1 71.0(5) . .
C5 C6 C1 120.8(9) . .
C5 C6 RU1 69.8(5) . .
C1 C6 RU1 72.9(4) . .
C10a C8a C9 115.1(19) . .
C10a C8a C4 119.9(15) . .
C9a C8a C4 100.4(17) . .
C4 C8Ab C10A 105.9(12) . .
C4 C8Ab C9A 111.6(12) . .
C10Ab C8Ab C9A 113.6(13) . .
N1 C11 C12 123.7(6) . .
N1 C11 C20 113.9(5) . .
C12 C11 C20 122.3(6) . .
C13 C12 C11 118.2(6) . .
C12 C13 C14 120.1(5) . .
C15 C14 C13 122.1(5) . .
C15 C14 C19 119.2(5) . .
C13 C14 C19 118.6(5) . .
C16 C15 C14 120.6(5) . .
C15 C16 C17 120.4(6) . .
C18 C17 C16 120.6(6) . .
C17 C18 C19 120.3(6) . .
N1 C19 C18 121.3(5) . .
N1 C19 C14 120.0(5) . .
C18 C19 C14 118.7(5) . .
N2 C20 N3 112.4(5) . .
N2 C20 C11 118.2(6) . .
N3 C20 C11 129.4(6) . .
N2 C21 C26 131.7(6) . .
N2 C21 C22 107.9(5) . .
C26 C21 C22 120.4(6) . .
N3 C22 C23 130.9(6) . .
N3 C22 C21 106.4(6) . .
C23 C22 C21 122.7(6) . .
C24 C23 C22 115.7(7) . .
C25 C24 C23 122.3(7) . .
C24 C25 C26 121.6(7) . .
C21 C26 C25 117.2(7) . .
C28 C27 C32 118.5(9) . .
C28 C27 C33 121.1(8) . .
C32 C27 C33 120.3(8) . .
C28 C27 RU2 69.9(4) . .
C32 C27 RU2 71.1(4) . .
C33 C27 RU2 128.7(6) . .
C29 C28 C27 120.5(8) . .
C29 C28 RU2 70.2(4) . .
C27 C28 RU2 72.7(4) . .
C30 C29 C28 122.5(9) . .
C30 C29 RU2 72.2(5) . .
C28 C29 RU2 71.9(4) . .
C34Ab C30 C29 140.5(18) . .
C34Ab C30 C31 101.9(17) . .
C29 C30 C31 115.4(11) . .
C29 C30 C34 116.2(11) . .
C31 C30 C34 128.3(10) . .
C34Ab C30 RU2 139.5(15) . .
C29 C30 RU2 70.3(5) . .
C31 C30 RU2 69.5(5) . .
C34a C30 RU2 126.5(8) . .
C32 C31 C30 123.3(9) . .
C32 C31 RU2 73.7(5) . .
C30 C31 RU2 71.8(5) . .
C31 C32 C27 119.7(8) . .
C31 C32 RU2 69.3(5) . .
C27 C32 RU2 71.7(4) . .
C35Ba C34a C30 103.2(15) . .
C35Ba C34a C36 92.2(18) . .
C30 C34a C36 102.0(16) . .
C30 C34Ab C35A 121(3) . .
C30 C34Ab C36 134(3) . .
C35Ab C34Ab C36 92(3) . .
C34Ab C36 C56 149(3) . 2_766
C56 C36 C34 123(3) 2_766 .
N4 C37 C38 124.0(6) . .
N4 C37 C46 113.4(5) . .
C38 C37 C46 122.5(6) . .
C39 C38 C37 118.8(6) . .
C38 C39 C40 119.6(6) . .
C45 C40 C39 119.5(6) . .
C45 C40 C41 118.9(6) . .
C39 C40 C41 121.6(6) . .
C42 C41 C40 120.0(6) . .
C41 C42 C43 121.0(6) . .
C44 C43 C42 120.5(6) . .
C43 C44 C45 120.1(6) . .
N4 C45 C44 121.1(5) . .
N4 C45 C40 119.4(5) . .
C44 C45 C40 119.5(5) . .
N5 C46 N6 112.1(5) . .
N5 C46 C37 119.4(5) . .
N6 C46 C37 128.3(6) . .
N6 C47 C52 107.1(5) . .
N6 C47 C48 129.4(6) . .
C52 C47 C48 123.5(6) . .
C49 C48 C47 115.0(7) . .
C48 C49 C50 122.0(6) . .
C51 C50 C49 122.7(7) . .
C50 C51 C52 116.2(6) . .
N5 C52 C47 108.2(5) . .
N5 C52 C51 131.2(6) . .
C47 C52 C51 120.6(6) . .
CL8 C53 CL7 110.1(4) . .
CL5 C54 CL6 113.3(5) . .
CL9Ab C55 CL9A 103.0(12) . 2_757
CL9a C55 CL9 113.2(10) . 2_757
C57a C56 C36 117.0(14) . 2_766
C57Ab C56 C36 97(2) . 2_766
C58 C57a C56 166.2(12) . .
C57a C58 C58 136.1(11) . 2_666
C11 N1 C19 119.1(5) . .
C11 N1 RU1 114.8(4) . .
C19 N1 RU1 126.2(4) . .
C20 N2 C21 106.1(5) . .
C20 N2 RU1 116.3(4) . .
C21 N2 RU1 137.6(4) . .
C20 N3 C22 107.2(5) . .
C37 N4 C45 118.6(5) . .
C37 N4 RU2 114.7(4) . .
C45 N4 RU2 126.7(4) . .
C46 N5 C52 106.3(5) . .
C46 N5 RU2 115.5(4) . .
C52 N5 RU2 138.2(4) . .
C46 N6 C47 106.3(5) . .
C55 CL9a C55 66.8(10) . 2_757
C55 CL9Ab C55 77.0(12) . 2_757
N2 RU1 C3 88.6(3) . .
N2 RU1 C5 137.5(4) . .
C3 RU1 C5 68.6(3) . .
N2 RU1 N1 75.88(19) . .
C3 RU1 N1 132.9(2) . .
C5 RU1 N1 93.6(3) . .
N2 RU1 C4 102.0(4) . .
C3 RU1 C4 38.4(3) . .
C5 RU1 C4 38.9(5) . .
N1 RU1 C4 101.4(2) . .
N2 RU1 C2 104.2(2) . .
C3 RU1 C2 37.5(3) . .
C5 RU1 C2 79.5(3) . .
N1 RU1 C2 169.9(2) . .
C4 RU1 C2 68.6(3) . .
N2 RU1 C6 168.3(3) . .
C3 RU1 C6 79.7(3) . .
C5 RU1 C6 36.1(4) . .
N1 RU1 C6 111.5(2) . .
C4 RU1 C6 68.1(5) . .
C2 RU1 C6 66.8(3) . .
N2 RU1 C1 138.4(2) . .
C3 RU1 C1 67.4(3) . .
C5 RU1 C1 65.7(4) . .
N1 RU1 C1 145.1(2) . .
C4 RU1 C1 80.3(3) . .
C2 RU1 C1 37.3(3) . .
C6 RU1 C1 36.3(3) . .
N2 RU1 CL1 86.87(15) . .
C3 RU1 CL1 138.6(2) . .
C5 RU1 CL1 134.0(4) . .
N1 RU1 CL1 85.33(13) . .
C4 RU1 CL1 169.9(3) . .
C2 RU1 CL1 104.77(19) . .
C6 RU1 CL1 102.5(3) . .
C1 RU1 CL1 89.9(2) . .
N5 RU2 C31 137.1(4) . .
N5 RU2 N4 76.07(19) . .
C31 RU2 N4 92.9(3) . .
N5 RU2 C29 89.2(3) . .
C31 RU2 C29 67.5(4) . .
N4 RU2 C29 131.9(3) . .
N5 RU2 C28 104.2(2) . .
C31 RU2 C28 79.5(3) . .
N4 RU2 C28 169.2(3) . .
C29 RU2 C28 37.9(4) . .
N5 RU2 C30 102.0(4) . .
C31 RU2 C30 38.7(4) . .
N4 RU2 C30 100.7(3) . .
C29 RU2 C30 37.5(4) . .
C28 RU2 C30 68.6(4) . .
N5 RU2 C32 168.9(3) . .
C31 RU2 C32 37.0(4) . .
N4 RU2 C32 111.2(2) . .
C29 RU2 C32 79.7(3) . .
C28 RU2 C32 67.1(3) . .
C30 RU2 C32 68.9(4) . .
N5 RU2 C27 137.7(2) . .
C31 RU2 C27 67.2(4) . .
N4 RU2 C27 145.4(2) . .
C29 RU2 C27 68.0(3) . .
C28 RU2 C27 37.4(3) . .
C30 RU2 C27 81.5(4) . .
C32 RU2 C27 37.2(3) . .
N5 RU2 CL2 86.36(14) . .
C31 RU2 CL2 134.9(4) . .
N4 RU2 CL2 86.20(13) . .
C29 RU2 CL2 139.0(3) . .
C28 RU2 CL2 104.6(3) . .
C30 RU2 CL2 170.2(3) . .
C32 RU2 CL2 102.3(3) . .
C27 RU2 CL2 88.8(3) . .

loop_
_geom_bond_atom_site_label_1
_geom_bond_atom_site_label_2
_geom_bond_distance
_geom_bond_site_symmetry_2
C1 C6 1.395(12) .
C1 C2 1.422(10) .
C1 C7 1.521(13) .
C1 RU1 2.250(7) .
C2 C3 1.401(10) .
C2 RU1 2.191(6) .
C3 C4 1.431(12) .
C3 RU1 2.167(7) .
C4 C8A 1.438(16) .
C4 C5 1.451(17) .
C4 C8 1.78(3) .
C4 RU1 2.182(8) .
C5 C6 1.363(16) .
C5 RU1 2.169(8) .
C6 RU1 2.223(8) .
C8a C10 1.53(3) .
C8a C9 1.57(3) .
C8Ab C10A 1.51(2) .
C8Ab C9A 1.56(2) .
C11 N1 1.344(8) .
C11 C12 1.416(8) .
C11 C20 1.432(9) .
C12 C13 1.369(9) .
C13 C14 1.422(9) .
C14 C15 1.406(9) .
C14 C19 1.440(8) .
C15 C16 1.361(9) .
C16 C17 1.414(9) .
C17 C18 1.374(9) .
C18 C19 1.406(9) .
C19 N1 1.376(8) .
C20 N2 1.338(8) .
C20 N3 1.340(9) .
C21 N2 1.382(8) .
C21 C26 1.393(9) .
C21 C22 1.410(10) .
C22 N3 1.377(8) .
C22 C23 1.397(10) .
C23 C24 1.395(11) .
C24 C25 1.391(12) .
C25 C26 1.397(11) .
C27 C28 1.422(11) .
C27 C32 1.422(12) .
C27 C33 1.489(15) .
C27 RU2 2.235(7) .
C28 C29 1.419(14) .
C28 RU2 2.198(7) .
C29 C30 1.407(14) .
C29 RU2 2.175(7) .
C30 C34A 1.33(3) .
C30 C31 1.448(17) .
C30 C34 1.68(2) .
C30 RU2 2.201(9) .
C31 C32 1.397(16) .
C31 RU2 2.170(8) .
C32 RU2 2.227(7) .
C34a C35B 1.51(3) .
C34a C36 1.88(3) .
C34Ab C35A 1.51(5) .
C34Ab C36 1.67(4) .
C36 C56 1.85(4) 2_766
C37 N4 1.335(8) .
C37 C38 1.402(9) .
C37 C46 1.436(8) .
C38 C39 1.346(9) .
C39 C40 1.419(9) .
C40 C45 1.419(8) .
C40 C41 1.421(9) .
C41 C42 1.357(10) .
C42 C43 1.406(10) .
C43 C44 1.367(9) .
C44 C45 1.407(9) .
C45 N4 1.384(8) .
C46 N5 1.320(8) .
C46 N6 1.343(8) .
C47 N6 1.375(8) .
C47 C52 1.376(9) .
C47 C48 1.404(9) .
C48 C49 1.380(11) .
C49 C50 1.391(11) .
C50 C51 1.373(10) .
C51 C52 1.406(9) .
C52 N5 1.376(8) .
C53 CL8 1.753(9) .
C53 CL7 1.775(8) .
C54 CL5 1.724(10) .
C54 CL6 1.750(9) .
C55 CL9A 1.330(17) .
C55 CL9 1.844(17) .
C55 CL9A 1.963(18) 2_757
C55 CL9 1.980(16) 2_757
C56 C57 1.512(17) .
C56 C57A 1.71(5) .
C56 C36 1.85(4) 2_766
C57a C58 1.331(15) .
C58 C58 1.666(18) 2_666
N1 RU1 2.171(5) .
N2 RU1 2.072(5) .
N4 RU2 2.170(5) .
N5 RU2 2.075(5) .
CL1 RU1 2.3901(16) .
CL2 RU2 2.3966(18) .
CL9a C55 1.980(16) 2_757
CL9Ab C55 1.963(18) 2_757

loop_
_geom_torsion_atom_site_label_1
_geom_torsion_atom_site_label_2
_geom_torsion_atom_site_label_3
_geom_torsion_atom_site_label_4
_geom_torsion
_geom_torsion_site_symmetry_1
_geom_torsion_site_symmetry_4
C6 C1 C2 C3 -2.7(10) . .
C7 C1 C2 C3 -179.0(7) . .
RU1 C1 C2 C3 -54.5(6) . .
C6 C1 C2 RU1 51.8(6) . .
C7 C1 C2 RU1 -124.5(7) . .
C1 C2 C3 C4 1.8(10) . .
RU1 C2 C3 C4 -54.3(6) . .
C1 C2 C3 RU1 56.1(6) . .
C2 C3 C4 C8Ab -175.5(10) . .
RU1 C3 C4 C8Ab 129.9(12) . .
C2 C3 C4 C5 0.0(10) . .
RU1 C3 C4 C5 -54.6(6) . .
C2 C3 C4 C8a 173.4(8) . .
RU1 C3 C4 C8a 118.7(8) . .
C2 C3 C4 RU1 54.6(6) . .
C3 C4 C5 C6 -1.0(11) . .
C8Ab C4 C5 C6 175.4(9) . .
C8a C4 C5 C6 -171.9(12) . .
RU1 C4 C5 C6 -55.7(7) . .
C3 C4 C5 RU1 54.7(6) . .
C8Ab C4 C5 RU1 -128.9(8) . .
C8a C4 C5 RU1 -116.2(13) . .
C4 C5 C6 C1 0.1(12) . .
RU1 C5 C6 C1 -54.2(7) . .
C4 C5 C6 RU1 54.3(7) . .
C2 C1 C6 C5 1.8(11) . .
C7 C1 C6 C5 178.0(7) . .
RU1 C1 C6 C5 52.8(6) . .
C2 C1 C6 RU1 -51.0(6) . .
C7 C1 C6 RU1 125.2(7) . .
C3 C4 C8a C10a -10.8(18) . .
C5 C4 C8a C10a 160.6(13) . .
RU1 C4 C8a C10a 66.6(18) . .
C3 C4 C8a C9a 116.3(14) . .
C5 C4 C8a C9a -72.3(17) . .
RU1 C4 C8a C9a -166.3(11) . .
C3 C4 C8Ab C10Ab -25.2(16) . .
C5 C4 C8Ab C10Ab 159.2(10) . .
RU1 C4 C8Ab C10Ab 76.9(16) . .
C3 C4 C8Ab C9Ab 98.9(15) . .
C5 C4 C8Ab C9Ab -76.8(13) . .
RU1 C4 C8Ab C9Ab -159.1(11) . .
N1 C11 C12 C13 0.3(8) . .
C20 C11 C12 C13 -175.8(5) . .
C11 C12 C13 C14 3.3(8) . .
C12 C13 C14 C15 175.7(5) . .
C12 C13 C14 C19 -2.1(8) . .
C13 C14 C15 C16 -175.0(5) . .
C19 C14 C15 C16 2.7(8) . .
C14 C15 C16 C17 -0.3(9) . .
C15 C16 C17 C18 -1.5(9) . .
C16 C17 C18 C19 0.7(9) . .
C17 C18 C19 N1 178.9(5) . .
C17 C18 C19 C14 1.7(8) . .
C15 C14 C19 N1 179.3(5) . .
C13 C14 C19 N1 -2.9(8) . .
C15 C14 C19 C18 -3.4(8) . .
C13 C14 C19 C18 174.4(5) . .
N1 C11 C20 N2 3.4(8) . .
C12 C11 C20 N2 179.9(5) . .
N1 C11 C20 N3 -175.0(6) . .
C12 C11 C20 N3 1.4(10) . .
N2 C21 C22 N3 -0.8(7) . .
C26 C21 C22 N3 179.8(6) . .
N2 C21 C22 C23 177.8(6) . .
C26 C21 C22 C23 -1.6(10) . .
N3 C22 C23 C24 178.5(7) . .
C21 C22 C23 C24 0.4(11) . .
C22 C23 C24 C25 1.2(12) . .
C23 C24 C25 C26 -1.6(13) . .
N2 C21 C26 C25 -178.1(7) . .
C22 C21 C26 C25 1.2(10) . .
C24 C25 C26 C21 0.4(11) . .
C32 C27 C28 C29 0.3(10) . .
C33 C27 C28 C29 -177.3(7) . .
RU2 C27 C28 C29 -53.5(6) . .
C32 C27 C28 RU2 53.7(6) . .
C33 C27 C28 RU2 -123.8(7) . .
C27 C28 C29 C30 0.7(11) . .
RU2 C28 C29 C30 -54.0(7) . .
C27 C28 C29 RU2 54.6(6) . .
C28 C29 C30 C34Ab -160(3) . .
RU2 C29 C30 C34Ab 147(3) . .
C28 C29 C30 C31 -0.5(12) . .
RU2 C29 C30 C31 -54.4(7) . .
C28 C29 C30 C34a 175.7(8) . .
RU2 C29 C30 C34a 121.9(9) . .
C28 C29 C30 RU2 53.8(7) . .
C34Ab C30 C31 C32 166.1(16) . .
C29 C30 C31 C32 -0.5(12) . .
C34a C30 C31 C32 -176.2(10) . .
RU2 C30 C31 C32 -55.3(7) . .
C34Ab C30 C31 RU2 -138.6(16) . .
C29 C30 C31 RU2 54.8(7) . .
C34a C30 C31 RU2 -120.9(11) . .
C30 C31 C32 C27 1.4(12) . .
RU2 C31 C32 C27 -53.0(6) . .
C30 C31 C32 RU2 54.5(7) . .
C28 C27 C32 C31 -1.3(10) . .
C33 C27 C32 C31 176.3(7) . .
RU2 C27 C32 C31 51.9(6) . .
C28 C27 C32 RU2 -53.2(6) . .
C33 C27 C32 RU2 124.4(7) . .
C29 C30 C34a C35Ba 94.5(15) . .
C31 C30 C34a C35Ba -89.9(16) . .
RU2 C30 C34a C35Ba 178.5(13) . .
C29 C30 C34a C36 -170.4(15) . .
C31 C30 C34a C36 5.3(19) . .
RU2 C30 C34a C36 -86.4(17) . .
C29 C30 C34Ab C35Ab 87(4) . .
C31 C30 C34Ab C35Ab -73(3) . .
RU2 C30 C34Ab C35Ab -146(2) . .
C29 C30 C34Ab C36 -143(3) . .
C31 C30 C34Ab C36 56(4) . .
RU2 C30 C34Ab C36 -17(6) . .
C30 C34Ab C36 C56 71(7) . 2_766
C35Ab C34Ab C36 C56 -151(4) . 2_766
C35Ba C34a C36 C56 -129(2) . 2_766
C30 C34a C36 C56 127(2) . 2_766
N4 C37 C38 C39 0.2(10) . .
C46 C37 C38 C39 -176.0(6) . .
C37 C38 C39 C40 3.1(9) . .
C38 C39 C40 C45 -2.0(9) . .
C38 C39 C40 C41 176.3(6) . .
C45 C40 C41 C42 2.0(9) . .
C39 C40 C41 C42 -176.2(6) . .
C40 C41 C42 C43 0.6(10) . .
C41 C42 C43 C44 -2.2(10) . .
C42 C43 C44 C45 1.1(10) . .
C43 C44 C45 N4 179.0(6) . .
C43 C44 C45 C40 1.5(9) . .
C39 C40 C45 N4 -2.3(9) . .
C41 C40 C45 N4 179.4(5) . .
C39 C40 C45 C44 175.3(6) . .
C41 C40 C45 C44 -3.0(9) . .
N4 C37 C46 N5 5.2(8) . .
C38 C37 C46 N5 -178.3(6) . .
N4 C37 C46 N6 -169.3(6) . .
C38 C37 C46 N6 7.3(10) . .
N6 C47 C48 C49 177.5(7) . .
C52 C47 C48 C49 0.1(11) . .
C47 C48 C49 C50 1.1(11) . .
C48 C49 C50 C51 -1.2(12) . .
C49 C50 C51 C52 0.0(11) . .
N6 C47 C52 N5 -1.3(7) . .
C48 C47 C52 N5 176.6(6) . .
N6 C47 C52 C51 -179.2(6) . .
C48 C47 C52 C51 -1.3(10) . .
C50 C51 C52 N5 -176.2(6) . .
C50 C51 C52 C47 1.2(9) . .
C36 C56 C57a C58 -48(5) 2_766 .
C56 C57a C58 C58 -69(5) . 2_666
C12 C11 N1 C19 -5.3(8) . .
C20 C11 N1 C19 171.2(5) . .
C12 C11 N1 RU1 174.4(4) . .
C20 C11 N1 RU1 -9.2(6) . .
C18 C19 N1 C11 -170.8(5) . .
C14 C19 N1 C11 6.4(7) . .
C18 C19 N1 RU1 9.7(7) . .
C14 C19 N1 RU1 -173.2(4) . .
N3 C20 N2 C21 1.0(7) . .
C11 C20 N2 C21 -177.7(5) . .
N3 C20 N2 RU1 -176.8(4) . .
C11 C20 N2 RU1 4.5(7) . .
C26 C21 N2 C20 179.2(7) . .
C22 C21 N2 C20 -0.1(7) . .
C26 C21 N2 RU1 -3.7(11) . .
C22 C21 N2 RU1 176.9(5) . .
N2 C20 N3 C22 -1.5(7) . .
C11 C20 N3 C22 177.0(6) . .
C23 C22 N3 C20 -177.1(7) . .
C21 C22 N3 C20 1.3(7) . .
C38 C37 N4 C45 -4.5(9) . .
C46 C37 N4 C45 172.0(5) . .
C38 C37 N4 RU2 173.2(5) . .
C46 C37 N4 RU2 -10.3(6) . .
C44 C45 N4 C37 -172.1(6) . .
C40 C45 N4 C37 5.4(8) . .
C44 C45 N4 RU2 10.5(8) . .
C40 C45 N4 RU2 -172.0(4) . .
N6 C46 N5 C52 0.4(7) . .
C37 C46 N5 C52 -174.9(5) . .
N6 C46 N5 RU2 178.2(4) . .
C37 C46 N5 RU2 2.9(7) . .
C47 C52 N5 C46 0.5(7) . .
C51 C52 N5 C46 178.1(6) . .
C47 C52 N5 RU2 -176.5(5) . .
C51 C52 N5 RU2 1.1(11) . .
N5 C46 N6 C47 -1.2(7) . .
C37 C46 N6 C47 173.6(6) . .
C52 C47 N6 C46 1.5(7) . .
C48 C47 N6 C46 -176.2(7) . .
CL9a C55 CL9a C55 0.001(2) 2_757 2_757
CL9Ab C55 CL9Ab C55 0.001(2) 2_757 2_757
